data_4319279
loop_
_publ_author_name
'Donald J. Darensbourg'
'Patrick Rainey'
'Jason Yarbrough'

_publ_section_title
;
 Bis-Salicylaldiminato Complexes of Zinc. Examination of the Catalyzed
 Epoxide/CO2 Copolymerization
;
_journal_name_full 'Inorganic Chemistry'
_journal_page_first 986
_journal_page_last 993
_journal_paper_doi 10.1021/ic0006403
_journal_volume 40
_journal_year 2001
_chemical_formula_sum 'C19 H21 Cl2 N O'
_chemical_formula_weight 350.27
_chemical_name_systematic
;
 ?
;
_space_group_IT_number 14
_symmetry_cell_setting monoclinic
_symmetry_space_group_name_Hall '-P 2yn'
_symmetry_space_group_name_H-M 'P 1 21/n 1'
_atom_sites_solution_hydrogens geom
_atom_sites_solution_primary direct
_atom_sites_solution_secondary difmap
_audit_creation_method SHELXL-97
_cell_angle_alpha 90.00
_cell_angle_beta 90.475(2)
_cell_angle_gamma 90.00
_cell_formula_units_Z 4
_cell_length_a 11.1221(8)
_cell_length_b 14.6595(11)
_cell_length_c 22.4799(16)
_cell_measurement_temperature 110(2)
_cell_volume 3665.1(5)
_computing_structure_refinement 'SHELXL-97 (Sheldrick, 1997)'
_computing_structure_solution 'SHELXS-97 (Sheldrick, 1990)'
_diffrn_ambient_temperature 110(2)
_diffrn_measured_fraction_theta_full 0.997
_diffrn_measured_fraction_theta_max 0.997
_diffrn_radiation_monochromator graphite
_diffrn_radiation_source 'fine-focus sealed tube'
_diffrn_radiation_type MoK\a
_diffrn_radiation_wavelength 0.71073
_diffrn_reflns_av_R_equivalents 0.0473
_diffrn_reflns_av_sigmaI/netI 0.0458
_diffrn_reflns_limit_h_max 12
_diffrn_reflns_limit_h_min -12
_diffrn_reflns_limit_k_max 14
_diffrn_reflns_limit_k_min -16
_diffrn_reflns_limit_l_max 24
_diffrn_reflns_limit_l_min -25
_diffrn_reflns_number 16315
_diffrn_reflns_theta_full 23.31
_diffrn_reflns_theta_max 23.31
_diffrn_reflns_theta_min 1.66
_exptl_absorpt_coefficient_mu 0.716
_exptl_crystal_density_diffrn 1.270
_exptl_crystal_density_method 'not measured'
_exptl_crystal_F_000 2944
_refine_diff_density_max 1.200
_refine_diff_density_min -0.284
_refine_diff_density_rms 0.101
_refine_ls_extinction_method none
_refine_ls_goodness_of_fit_ref 0.943
_refine_ls_hydrogen_treatment mixed
_refine_ls_matrix_type full
_refine_ls_number_parameters 425
_refine_ls_number_reflns 5280
_refine_ls_number_restraints 0
_refine_ls_restrained_S_all 0.943
_refine_ls_R_factor_all 0.0886
_refine_ls_R_factor_gt 0.0686
_refine_ls_shift/su_max 0.113
_refine_ls_shift/su_mean 0.011
_refine_ls_structure_factor_coef Fsqd
_refine_ls_weighting_details 'calc w=1/[\s^2^(Fo^2^)+(0.1240P)^2^+0.0000P] where P=(Fo^2^+2Fc^2^)/3'
_refine_ls_weighting_scheme calc
_refine_ls_wR_factor_gt 0.1625
_refine_ls_wR_factor_ref 0.1778
_reflns_number_gt 3576
_reflns_number_total 5280
_reflns_threshold_expression >2sigma(I)
_cod_data_source_file ic0006403_3.cif
_cod_data_source_block ddprm
_cod_depositor_comments
;
The following automatic conversions were performed:

'_symmetry_cell_setting' value 'Monoclinic' changed to 'monoclinic'
according to the built-in table from CIF Core dictionary named
'cif_core.dic' version 2.4.1 from 2010-06-29.

Automatic conversion script
Id: cif_fix_values 1646 2011-03-28 12:23:43Z adriana 
;
_cod_database_code 4319279

loop_
_symmetry_equiv_pos_as_xyz
'x, y, z'
'-x+1/2, y+1/2, -z+1/2'
'-x, -y, -z'
'x-1/2, -y-1/2, z-1/2'

loop_
_atom_site_label
_atom_site_type_symbol
_atom_site_fract_x
_atom_site_fract_y
_atom_site_fract_z
_atom_site_U_iso_or_equiv
_atom_site_adp_type
_atom_site_occupancy
_atom_site_symmetry_multiplicity
_atom_site_calc_flag
_atom_site_refinement_flags
_atom_site_disorder_assembly
_atom_site_disorder_group
Cl1 Cl -0.09910(8) 0.50768(6) 0.09748(4) 0.0449(3) Uani 1 1 d . . .
Cl2 Cl 0.88083(9) -0.27814(6) 0.01979(4) 0.0499(3) Uani 1 1 d . . .
Cl3 Cl 0.35023(8) 0.53673(6) 0.00964(4) 0.0488(3) Uani 1 1 d . . .
Cl4 Cl 0.41736(8) -0.25176(7) 0.08708(4) 0.0488(3) Uani 1 1 d . . .
O2 O 0.91149(19) -0.11232(16) 0.08742(10) 0.0394(6) Uani 1 1 d . . .
H2 H 0.9168 -0.0647 0.1064 0.059 Uiso 1 1 calc R . .
O1 O 0.39600(19) 0.37307(16) 0.07818(10) 0.0394(6) Uani 1 1 d . . .
H1 H 0.4046 0.3254 0.0968 0.059 Uiso 1 1 calc R . .
N2 N 0.8355(3) 0.02413(18) 0.15165(11) 0.0336(7) Uani 1 1 d . . .
N1 N 0.3312(2) 0.23589(18) 0.14587(11) 0.0340(7) Uani 1 1 d . . .
C1 C 0.7977(3) -0.1425(2) 0.08864(13) 0.0336(8) Uani 1 1 d . . .
C2 C 0.1973(3) 0.3575(2) 0.11851(13) 0.0323(8) Uani 1 1 d . . .
C3 C 0.7067(3) -0.0967(2) 0.11892(13) 0.0329(8) Uani 1 1 d . . .
C4 C 0.8514(3) 0.1113(2) 0.17844(14) 0.0335(8) Uani 1 1 d . . .
C5 C 0.2269(3) 0.2713(2) 0.14797(13) 0.0354(8) Uani 1 1 d . . .
H5 H 0.1672 0.2413 0.1690 0.042 Uiso 1 1 calc R . .
C6 C 0.2823(3) 0.4031(2) 0.08421(14) 0.0322(8) Uani 1 1 d . . .
C7 C 0.9161(3) 0.1163(2) 0.23258(14) 0.0348(8) Uani 1 1 d . . .
C8 C 0.3500(3) 0.1490(2) 0.17322(14) 0.0344(8) Uani 1 1 d . . .
C9 C 0.8072(3) 0.1895(2) 0.15023(14) 0.0334(8) Uani 1 1 d . . .
C10 C 0.1306(3) 0.5147(2) 0.05843(14) 0.0355(8) Uani 1 1 d . . .
H10 H 0.1084 0.5677 0.0385 0.043 Uiso 1 1 calc R . .
C11 C 0.4101(3) 0.1452(2) 0.22816(14) 0.0376(8) Uani 1 1 d . . .
C12 C 0.7304(3) -0.0109(2) 0.14976(14) 0.0343(8) Uani 1 1 d . . .
H12 H 0.6675 0.0189 0.1685 0.041 Uiso 1 1 calc R . .
C13 C 0.7686(3) -0.2227(2) 0.05790(14) 0.0387(9) Uani 1 1 d . . .
C14 C 0.0802(3) 0.3896(2) 0.12216(14) 0.0360(8) Uani 1 1 d . . .
H14 H 0.0239 0.3581 0.1446 0.043 Uiso 1 1 calc R . .
C15 C 0.3293(3) -0.0129(2) 0.17262(14) 0.0368(8) Uani 1 1 d . . .
H15 H 0.3030 -0.0663 0.1543 0.044 Uiso 1 1 calc R . .
C16 C 0.4264(3) 0.0601(2) 0.25466(14) 0.0408(9) Uani 1 1 d . . .
H16 H 0.4668 0.0560 0.2910 0.049 Uiso 1 1 calc R . .
C17 C 0.3125(3) 0.0698(2) 0.14362(14) 0.0345(8) Uani 1 1 d . . .
C18 C 0.6524(3) -0.2572(2) 0.05745(14) 0.0381(9) Uani 1 1 d . . .
H18 H 0.6344 -0.3110 0.0374 0.046 Uiso 1 1 calc R . .
C19 C 0.5637(3) -0.2099(2) 0.08754(14) 0.0379(9) Uani 1 1 d . . .
C20 C 0.9307(3) 0.2008(2) 0.25837(14) 0.0377(9) Uani 1 1 d . . .
H20 H 0.9741 0.2057 0.2937 0.045 Uiso 1 1 calc R . .
C21 C 0.8822(3) 0.2785(2) 0.23295(14) 0.0379(8) Uani 1 1 d . . .
H21 H 0.8896 0.3344 0.2521 0.045 Uiso 1 1 calc R . .
C22 C 0.3836(3) -0.0181(2) 0.22771(15) 0.0404(9) Uani 1 1 d . . .
H22 H 0.3914 -0.0741 0.2468 0.048 Uiso 1 1 calc R . .
C23 C 0.5894(3) -0.1307(2) 0.11759(13) 0.0370(8) Uani 1 1 d . . .
H23 H 0.5285 -0.0995 0.1371 0.044 Uiso 1 1 calc R . .
C24 C 0.0475(3) 0.4685(2) 0.09235(14) 0.0363(8) Uani 1 1 d . . .
C25 C 0.2467(3) 0.4822(2) 0.05417(14) 0.0368(8) Uani 1 1 d . . .
C26 C 0.7490(3) 0.1872(2) 0.08848(14) 0.0394(9) Uani 1 1 d . . .
H26 H 0.7431 0.1231 0.0763 0.047 Uiso 1 1 calc R . .
C27 C 0.2601(3) 0.0717(2) 0.08098(14) 0.0385(9) Uani 1 1 d . . .
H27 H 0.2643 0.1349 0.0669 0.046 Uiso 1 1 calc R . .
C28 C 0.3355(4) 0.0136(3) 0.03868(16) 0.0633(13) Uani 1 1 d . . .
H28A H 0.4181 0.0322 0.0412 0.095 Uiso 1 1 calc R . .
H28B H 0.3065 0.0215 -0.0013 0.095 Uiso 1 1 calc R . .
H28C H 0.3290 -0.0495 0.0497 0.095 Uiso 1 1 calc R . .
C29 C 0.8228(3) 0.2724(2) 0.17876(14) 0.0385(9) Uani 1 1 d . . .
H29 H 0.7926 0.3252 0.1611 0.046 Uiso 1 1 calc R . .
C30 C 0.9663(3) 0.0307(2) 0.26170(15) 0.0430(9) Uani 1 1 d . . .
H30 H 0.9741 -0.0154 0.2304 0.052 Uiso 1 1 calc R . .
C31 C 1.0884(3) 0.0428(3) 0.28959(17) 0.0532(10) Uani 1 1 d . . .
H31A H 1.1401 0.0738 0.2623 0.080 Uiso 1 1 calc R . .
H31B H 1.1218 -0.0159 0.2990 0.080 Uiso 1 1 calc R . .
H31C H 1.0814 0.0781 0.3253 0.080 Uiso 1 1 calc R . .
C32 C 0.4537(3) 0.2318(2) 0.25865(15) 0.0458(10) Uani 1 1 d . . .
H32 H 0.4606 0.2790 0.2280 0.055 Uiso 1 1 calc R . .
C33 C 0.5755(3) 0.2223(3) 0.28815(16) 0.0529(11) Uani 1 1 d . . .
H33A H 0.6044 0.2814 0.2998 0.079 Uiso 1 1 calc R . .
H33B H 0.6307 0.1952 0.2607 0.079 Uiso 1 1 calc R . .
H33C H 0.5687 0.1842 0.3227 0.079 Uiso 1 1 calc R . .
C34 C 0.6231(3) 0.2261(3) 0.08838(17) 0.0646(13) Uani 1 1 d . . .
H34A H 0.6262 0.2895 0.0991 0.097 Uiso 1 1 calc R . .
H34B H 0.5749 0.1937 0.1166 0.097 Uiso 1 1 calc R . .
H34C H 0.5882 0.2200 0.0494 0.097 Uiso 1 1 calc R . .
C35 C 0.8266(4) 0.2359(3) 0.04353(16) 0.0606(12) Uani 1 1 d . . .
H35A H 0.7978 0.2226 0.0041 0.091 Uiso 1 1 calc R . .
H35B H 0.9082 0.2154 0.0476 0.091 Uiso 1 1 calc R . .
H35C H 0.8230 0.3004 0.0504 0.091 Uiso 1 1 calc R . .
C36 C 0.8774(4) -0.0058(3) 0.3063(2) 0.0820(16) Uani 1 1 d . . .
H36A H 0.8690 0.0371 0.3382 0.123 Uiso 1 1 calc R . .
H36B H 0.9059 -0.0629 0.3218 0.123 Uiso 1 1 calc R . .
H36C H 0.8008 -0.0147 0.2871 0.123 Uiso 1 1 calc R . .
C37 C 0.1298(4) 0.0439(3) 0.07952(19) 0.0707(13) Uani 1 1 d . . .
H37A H 0.1227 -0.0186 0.0919 0.106 Uiso 1 1 calc R . .
H37B H 0.0986 0.0503 0.0398 0.106 Uiso 1 1 calc R . .
H37C H 0.0849 0.0821 0.1060 0.106 Uiso 1 1 calc R . .
C38 C 0.3615(4) 0.2648(3) 0.3037(2) 0.0789(15) Uani 1 1 d . . .
H38A H 0.3554 0.2212 0.3354 0.118 Uiso 1 1 calc R . .
H38B H 0.2846 0.2714 0.2845 0.118 Uiso 1 1 calc R . .
H38C H 0.3865 0.3226 0.3196 0.118 Uiso 1 1 calc R . .

loop_
_atom_site_aniso_label
_atom_site_aniso_U_11
_atom_site_aniso_U_22
_atom_site_aniso_U_33
_atom_site_aniso_U_23
_atom_site_aniso_U_13
_atom_site_aniso_U_12
Cl1 0.0407(6) 0.0489(6) 0.0450(5) -0.0013(4) -0.0070(4) 0.0100(4)
Cl2 0.0599(7) 0.0413(6) 0.0486(6) -0.0104(4) 0.0017(5) 0.0041(5)
Cl3 0.0451(6) 0.0429(6) 0.0584(6) 0.0113(4) -0.0027(5) -0.0051(4)
Cl4 0.0476(6) 0.0515(6) 0.0471(6) 0.0023(4) -0.0131(4) -0.0133(5)
O2 0.0394(14) 0.0343(14) 0.0443(14) -0.0056(11) -0.0031(11) -0.0013(11)
O1 0.0370(14) 0.0355(14) 0.0457(14) 0.0027(11) -0.0023(11) -0.0004(11)
N2 0.0362(17) 0.0304(16) 0.0341(15) 0.0001(12) -0.0062(13) -0.0006(13)
N1 0.0323(17) 0.0333(17) 0.0363(15) -0.0011(13) -0.0040(13) 0.0039(13)
C1 0.038(2) 0.032(2) 0.0307(17) 0.0061(15) -0.0081(15) -0.0017(16)
C2 0.038(2) 0.034(2) 0.0249(17) -0.0020(15) -0.0056(15) 0.0021(16)
C3 0.040(2) 0.0296(19) 0.0290(17) 0.0001(14) -0.0063(16) -0.0026(16)
C4 0.0318(19) 0.034(2) 0.0347(18) -0.0034(15) 0.0004(15) -0.0046(15)
C5 0.041(2) 0.038(2) 0.0275(17) -0.0017(15) -0.0006(15) -0.0043(17)
C6 0.0293(19) 0.033(2) 0.0339(18) -0.0072(15) -0.0076(15) -0.0016(15)
C7 0.037(2) 0.039(2) 0.0286(17) 0.0064(15) -0.0004(15) -0.0015(16)
C8 0.034(2) 0.037(2) 0.0325(18) 0.0042(16) 0.0003(15) 0.0039(16)
C9 0.0288(19) 0.035(2) 0.0360(18) 0.0003(16) -0.0008(15) -0.0002(15)
C10 0.044(2) 0.0293(19) 0.0334(19) -0.0054(15) -0.0103(16) 0.0011(16)
C11 0.039(2) 0.040(2) 0.0332(19) 0.0002(16) -0.0037(15) -0.0008(17)
C12 0.037(2) 0.036(2) 0.0295(18) 0.0007(15) -0.0038(15) 0.0025(16)
C13 0.050(2) 0.035(2) 0.0313(18) 0.0000(16) -0.0041(16) 0.0029(17)
C14 0.039(2) 0.037(2) 0.0319(18) -0.0061(15) -0.0067(16) -0.0020(16)
C15 0.040(2) 0.036(2) 0.0350(19) 0.0020(16) 0.0012(16) -0.0016(16)
C16 0.043(2) 0.050(2) 0.0288(18) 0.0038(17) -0.0047(16) 0.0026(18)
C17 0.0315(19) 0.039(2) 0.0334(18) 0.0014(16) -0.0008(15) 0.0038(16)
C18 0.049(2) 0.033(2) 0.0322(19) -0.0010(15) -0.0094(17) -0.0039(17)
C19 0.043(2) 0.039(2) 0.0319(18) 0.0075(16) -0.0067(16) -0.0081(17)
C20 0.037(2) 0.044(2) 0.0313(18) -0.0054(16) -0.0026(15) -0.0044(17)
C21 0.039(2) 0.037(2) 0.038(2) -0.0100(16) 0.0043(16) -0.0037(16)
C22 0.044(2) 0.043(2) 0.034(2) 0.0103(17) -0.0007(16) 0.0059(17)
C23 0.045(2) 0.038(2) 0.0283(18) 0.0022(16) -0.0040(16) -0.0002(17)
C24 0.040(2) 0.037(2) 0.0314(18) -0.0075(16) -0.0085(16) 0.0042(17)
C25 0.040(2) 0.034(2) 0.0368(19) -0.0040(16) -0.0082(16) -0.0031(16)
C26 0.046(2) 0.035(2) 0.0375(19) 0.0009(16) -0.0090(16) -0.0002(17)
C27 0.045(2) 0.034(2) 0.0364(19) 0.0029(16) -0.0050(16) 0.0002(17)
C28 0.097(4) 0.059(3) 0.033(2) 0.0051(19) -0.015(2) 0.031(2)
C29 0.040(2) 0.034(2) 0.042(2) -0.0011(16) -0.0004(16) 0.0011(16)
C30 0.050(2) 0.041(2) 0.037(2) 0.0008(16) -0.0079(17) -0.0006(18)
C31 0.047(2) 0.058(3) 0.054(2) 0.005(2) -0.0071(19) 0.010(2)
C32 0.057(3) 0.042(2) 0.037(2) -0.0014(17) -0.0108(18) -0.0002(19)
C33 0.048(2) 0.064(3) 0.047(2) -0.004(2) -0.0033(19) -0.010(2)
C34 0.038(2) 0.107(4) 0.049(2) 0.003(2) -0.0084(19) 0.005(2)
C35 0.046(3) 0.093(3) 0.043(2) 0.007(2) -0.0086(19) -0.006(2)
C36 0.057(3) 0.090(4) 0.099(4) 0.056(3) -0.001(3) -0.003(3)
C37 0.053(3) 0.095(4) 0.063(3) 0.010(3) -0.025(2) -0.013(3)
C38 0.063(3) 0.081(4) 0.093(3) -0.044(3) -0.011(3) 0.013(3)

loop_
_atom_type_symbol
_atom_type_description
_atom_type_scat_dispersion_real
_atom_type_scat_dispersion_imag
_atom_type_scat_source
C C 0.0033 0.0016 'International Tables Vol C Tables 4.2.6.8 and 6.1.1.4'
H H 0.0000 0.0000 'International Tables Vol C Tables 4.2.6.8 and 6.1.1.4'
N N 0.0061 0.0033 'International Tables Vol C Tables 4.2.6.8 and 6.1.1.4'
O O 0.0106 0.0060 'International Tables Vol C Tables 4.2.6.8 and 6.1.1.4'
Cl Cl 0.1484 0.1585 'International Tables Vol C Tables 4.2.6.8 and 6.1.1.4'

loop_
_geom_angle_atom_site_label_1
_geom_angle_atom_site_label_2
_geom_angle_atom_site_label_3
_geom_angle
_geom_angle_site_symmetry_1
_geom_angle_site_symmetry_3
_geom_angle_publ_flag
C12 N2 C4 119.1(3) . . ?
C5 N1 C8 118.5(3) . . ?
O2 C1 C3 122.7(3) . . ?
O2 C1 C13 118.7(3) . . ?
C3 C1 C13 118.6(3) . . ?
C14 C2 C6 120.7(3) . . ?
C14 C2 C5 118.3(3) . . ?
C6 C2 C5 120.9(3) . . ?
C1 C3 C23 119.9(3) . . ?
C1 C3 C12 121.1(3) . . ?
C23 C3 C12 118.9(3) . . ?
C9 C4 C7 121.6(3) . . ?
C9 C4 N2 120.2(3) . . ?
C7 C4 N2 118.2(3) . . ?
N1 C5 C2 122.5(3) . . ?
O1 C6 C2 122.6(3) . . ?
O1 C6 C25 119.0(3) . . ?
C2 C6 C25 118.3(3) . . ?
C20 C7 C4 117.9(3) . . ?
C20 C7 C30 121.3(3) . . ?
C4 C7 C30 120.8(3) . . ?
C11 C8 C17 121.6(3) . . ?
C11 C8 N1 118.9(3) . . ?
C17 C8 N1 119.5(3) . . ?
C29 C9 C4 117.9(3) . . ?
C29 C9 C26 119.4(3) . . ?
C4 C9 C26 122.7(3) . . ?
C24 C10 C25 120.0(3) . . ?
C16 C11 C8 118.2(3) . . ?
C16 C11 C32 121.0(3) . . ?
C8 C11 C32 120.8(3) . . ?
N2 C12 C3 121.6(3) . . ?
C18 C13 C1 121.4(3) . . ?
C18 C13 Cl2 120.2(3) . . ?
C1 C13 Cl2 118.4(3) . . ?
C24 C14 C2 119.9(3) . . ?
C22 C15 C17 121.8(3) . . ?
C22 C16 C11 120.8(3) . . ?
C15 C17 C8 117.6(3) . . ?
C15 C17 C27 120.0(3) . . ?
C8 C17 C27 122.4(3) . . ?
C19 C18 C13 118.7(3) . . ?
C23 C19 C18 121.1(3) . . ?
C23 C19 Cl4 119.5(3) . . ?
C18 C19 Cl4 119.4(3) . . ?
C7 C20 C21 121.5(3) . . ?
C29 C21 C20 119.6(3) . . ?
C15 C22 C16 119.8(3) . . ?
C19 C23 C3 120.2(3) . . ?
C14 C24 C10 120.2(3) . . ?
C14 C24 Cl1 119.3(3) . . ?
C10 C24 Cl1 120.5(3) . . ?
C10 C25 C6 120.9(3) . . ?
C10 C25 Cl3 120.6(3) . . ?
C6 C25 Cl3 118.4(3) . . ?
C35 C26 C34 110.7(3) . . ?
C35 C26 C9 110.9(3) . . ?
C34 C26 C9 112.3(3) . . ?
C37 C27 C17 112.1(3) . . ?
C37 C27 C28 111.5(3) . . ?
C17 C27 C28 110.9(3) . . ?
C21 C29 C9 121.4(3) . . ?
C31 C30 C36 111.1(3) . . ?
C31 C30 C7 114.2(3) . . ?
C36 C30 C7 109.7(3) . . ?
C33 C32 C11 113.7(3) . . ?
C33 C32 C38 110.1(3) . . ?
C11 C32 C38 110.5(3) . . ?

loop_
_geom_bond_atom_site_label_1
_geom_bond_atom_site_label_2
_geom_bond_distance
_geom_bond_site_symmetry_2
_geom_bond_publ_flag
Cl1 C24 1.733(3) . ?
Cl2 C13 1.724(4) . ?
Cl3 C25 1.728(4) . ?
Cl4 C19 1.739(3) . ?
O2 C1 1.341(4) . ?
O1 C6 1.347(4) . ?
N2 C12 1.277(4) . ?
N2 C4 1.423(4) . ?
N1 C5 1.273(4) . ?
N1 C8 1.428(4) . ?
C1 C3 1.397(4) . ?
C1 C13 1.401(4) . ?
C2 C14 1.387(4) . ?
C2 C6 1.396(4) . ?
C2 C5 1.462(4) . ?
C3 C23 1.397(4) . ?
C3 C12 1.458(4) . ?
C4 C9 1.397(4) . ?
C4 C7 1.410(4) . ?
C6 C25 1.397(4) . ?
C7 C20 1.377(4) . ?
C7 C30 1.520(5) . ?
C8 C11 1.401(4) . ?
C8 C17 1.400(4) . ?
C9 C29 1.385(4) . ?
C9 C26 1.527(4) . ?
C10 C24 1.381(5) . ?
C10 C25 1.381(5) . ?
C11 C16 1.393(5) . ?
C11 C32 1.521(5) . ?
C13 C18 1.387(5) . ?
C14 C24 1.384(4) . ?
C15 C22 1.375(4) . ?
C15 C17 1.389(4) . ?
C16 C22 1.380(5) . ?
C17 C27 1.520(4) . ?
C18 C19 1.387(5) . ?
C19 C23 1.373(4) . ?
C20 C21 1.381(5) . ?
C21 C29 1.384(4) . ?
C26 C35 1.513(5) . ?
C26 C34 1.512(5) . ?
C27 C37 1.506(5) . ?
C27 C28 1.532(5) . ?
C30 C31 1.502(5) . ?
C30 C36 1.511(5) . ?
C32 C33 1.509(5) . ?
C32 C38 1.527(5) . ?

loop_
_cod_related_entry_id
_cod_related_entry_database
_cod_related_entry_code
1 ChemSpider 21189071
